data_7133182
loop_
_publ_author_name
'Duletski, Olivia L.'
'Platz, Duncan'
'Pollock, Charlie J.'
'Mosquera, Mart&#xed;n A'
'Arulsamy, Navamoney'
'Mock, Michael T.'

_publ_section_title
;
 Dinitrogen activation at chromium by photochemically induced
 Cr<sup>II</sup>-C bond homolysis.
;
_journal_issue 55
_journal_name_full 'Chemical communications (Cambridge, England)'
_journal_page_first 7029
_journal_page_last 7032
_journal_paper_doi 10.1039/d4cc02387k
_journal_volume 60
_journal_year 2024
_chemical_formula_moiety 'C29 H46 Cr O2 P2'
_chemical_formula_sum 'C29 H46 Cr O2 P2'
_chemical_formula_weight 540.60
_chemical_name_systematic '[POCOP]Cr(Bn)'
_chemical_properties_physical Air-sensitive
_space_group_crystal_system monoclinic
_space_group_IT_number 4
_space_group_name_Hall 'P 2yb'
_space_group_name_H-M_alt 'P 1 21 1'
_atom_sites_solution_hydrogens difmap
_audit_creation_method SHELXL-2017/1
_audit_update_record
;
2024-05-07 deposited with the CCDC.	2024-06-12 downloaded from the CCDC.
;
_cell_angle_alpha 90
_cell_angle_beta 106.188(1)
_cell_angle_gamma 90
_cell_formula_units_Z 2
_cell_length_a 8.2502(2)
_cell_length_b 15.8605(5)
_cell_length_c 11.8231(4)
_cell_measurement_reflns_used 9978
_cell_measurement_temperature 100(2)
_cell_measurement_theta_max 30.88
_cell_measurement_theta_min 2.21
_cell_volume 1485.74(8)
_computing_cell_refinement 'Bruker SAINT'
_computing_data_collection 'Bruker APEX2'
_computing_data_reduction 'Bruker SAINT'
_computing_molecular_graphics 'Bruker SHELXTL'
_computing_publication_material 'Bruker SHELXTL'
_computing_structure_refinement 'SHELXL-2017/1 (Sheldrick, 2017)'
_computing_structure_solution 'SHELXT 2014/5 (Sheldrick, 2014)'
_diffrn_ambient_temperature 100(2)
_diffrn_measured_fraction_theta_full 0.999
_diffrn_measured_fraction_theta_max 0.999
_diffrn_measurement_device_type 'Bruker APEX-II CCD'
_diffrn_measurement_method '\f and \w scans'
_diffrn_radiation_type MoK\a
_diffrn_radiation_wavelength 0.71073
_diffrn_reflns_av_R_equivalents 0.0500
_diffrn_reflns_av_unetI/netI 0.0449
_diffrn_reflns_Laue_measured_fraction_full 0.999
_diffrn_reflns_Laue_measured_fraction_max 0.999
_diffrn_reflns_limit_h_max 12
_diffrn_reflns_limit_h_min -12
_diffrn_reflns_limit_k_max 24
_diffrn_reflns_limit_k_min -24
_diffrn_reflns_limit_l_max 18
_diffrn_reflns_limit_l_min -18
_diffrn_reflns_number 59998
_diffrn_reflns_point_group_measured_fraction_full 0.999
_diffrn_reflns_point_group_measured_fraction_max 0.999
_diffrn_reflns_theta_full 25.242
_diffrn_reflns_theta_max 33.720
_diffrn_reflns_theta_min 1.794
_exptl_absorpt_coefficient_mu 0.515
_exptl_absorpt_correction_T_max 0.7469
_exptl_absorpt_correction_T_min 0.7016
_exptl_absorpt_correction_type multi-scan
_exptl_absorpt_process_details 'Bruker SAINT'
_exptl_crystal_colour red
_exptl_crystal_density_diffrn 1.208
_exptl_crystal_description rectangular_prism
_exptl_crystal_F_000 580
_exptl_crystal_size_max 0.394
_exptl_crystal_size_mid 0.248
_exptl_crystal_size_min 0.126
_refine_diff_density_max 1.115
_refine_diff_density_min -0.269
_refine_diff_density_rms 0.058
_refine_ls_abs_structure_details
; 
 Flack x determined using 4745 quotients [(I+)-(I-)]/[(I+)+(I-)] 
 (Parsons, Flack and Wagner, Acta Cryst. B69 (2013) 249-259). 
;
_refine_ls_abs_structure_Flack 0.012(5)
_refine_ls_extinction_method none
_refine_ls_goodness_of_fit_ref 1.026
_refine_ls_hydrogen_treatment refall
_refine_ls_matrix_type full
_refine_ls_number_parameters 491
_refine_ls_number_reflns 11869
_refine_ls_number_restraints 1
_refine_ls_restrained_S_all 1.026
_refine_ls_R_factor_all 0.0386
_refine_ls_R_factor_gt 0.0318
_refine_ls_shift/su_max 0.001
_refine_ls_shift/su_mean 0.000
_refine_ls_structure_factor_coef Fsqd
_refine_ls_weighting_details 'w=1/[\s^2^(Fo^2^)+(0.0365P)^2^] where P=(Fo^2^+2Fc^2^)/3'
_refine_ls_weighting_scheme calc
_refine_ls_wR_factor_gt 0.0681
_refine_ls_wR_factor_ref 0.0715
_reflns_Friedel_coverage 0.941
_reflns_Friedel_fraction_full 0.999
_reflns_Friedel_fraction_max 0.999
_reflns_number_gt 10767
_reflns_number_total 11869
_reflns_threshold_expression 'I > 2\s(I)'
_cod_data_source_file d4cc02387k2.cif
_cod_data_source_block mm046
_cod_depositor_comments 'Adding full bibliography for 7133181--7133183.cif.'
_cod_original_sg_symbol_H-M 'P 21'
_cod_database_code 7133182
_shelx_shelxl_version_number 2017/1
_shelx_space_group_comment
; 
The symmetry employed for this shelxl refinement is uniquely defined 
by the following loop, which should always be used as a source of 
symmetry information in preference to the above space-group names. 
They are only intended as comments. 
;
_shelx_estimated_absorpt_t_min 0.823
_shelx_estimated_absorpt_t_max 0.938

loop_
_space_group_symop_operation_xyz
'x, y, z'
'-x, y+1/2, -z'

loop_
_atom_site_label
_atom_site_type_symbol
_atom_site_fract_x
_atom_site_fract_y
_atom_site_fract_z
_atom_site_U_iso_or_equiv
_atom_site_adp_type
_atom_site_occupancy
_atom_site_site_symmetry_order
_atom_site_calc_flag
_atom_site_refinement_flags_posn
_atom_site_refinement_flags_adp
_atom_site_refinement_flags_occupancy
_atom_site_disorder_assembly
_atom_site_disorder_group
Cr1 Cr 0.35384(3) 0.48744(2) 0.71675(2) 0.01093(6) Uani 1 1 d . . . . .
C1 C 0.2291(2) 0.54497(11) 0.83008(16) 0.0128(3) Uani 1 1 d . . . . .
P1 P 0.44806(6) 0.40505(3) 0.89922(4) 0.01149(8) Uani 1 1 d . . . . .
P2 P 0.18489(6) 0.59962(3) 0.59336(4) 0.01107(8) Uani 1 1 d . . . . .
C23 C 0.4989(2) 0.42485(12) 0.61345(18) 0.0170(3) Uani 1 1 d . . . . .
H23A H 0.597(4) 0.458(2) 0.620(3) 0.042(9) Uiso 1 1 d . . . . .
H23B H 0.543(4) 0.3735(18) 0.655(2) 0.026(7) Uiso 1 1 d . . . . .
C2 C 0.1254(2) 0.61573(11) 0.79800(16) 0.0134(3) Uani 1 1 d . . . . .
C3 C 0.0476(3) 0.65789(12) 0.87156(18) 0.0181(4) Uani 1 1 d . . . . .
H3 H -0.028(3) 0.7061(17) 0.840(2) 0.021(6) Uiso 1 1 d . . . . .
C4 C 0.0739(3) 0.62782(12) 0.98562(18) 0.0183(4) Uani 1 1 d . . . . .
H4 H 0.024(4) 0.6553(19) 1.041(3) 0.030(7) Uiso 1 1 d . . . . .
C5 C 0.1738(2) 0.55719(12) 1.02419(17) 0.0164(3) Uani 1 1 d . . . . .
H5 H 0.194(3) 0.5340(16) 1.102(2) 0.013(6) Uiso 1 1 d . . . . .
C6 C 0.2474(2) 0.51787(11) 0.94536(16) 0.0130(3) Uani 1 1 d . . . . .
O1 O 0.34564(17) 0.44651(8) 0.98739(11) 0.0151(2) Uani 1 1 d . . . . .
C7 C 0.6708(2) 0.41885(12) 0.98904(17) 0.0164(3) Uani 1 1 d . . . . .
C8 C 0.7908(3) 0.39139(17) 0.9170(2) 0.0262(4) Uani 1 1 d . . . . .
H8A H 0.763(4) 0.420(2) 0.841(3) 0.039(8) Uiso 1 1 d . . . . .
H8B H 0.904(4) 0.407(2) 0.958(3) 0.031(7) Uiso 1 1 d . . . . .
H8C H 0.793(4) 0.329(2) 0.908(3) 0.034(8) Uiso 1 1 d . . . . .
C9 C 0.6888(3) 0.51445(15) 1.0104(3) 0.0287(5) Uani 1 1 d . . . . .
H9A H 0.662(5) 0.544(2) 0.943(3) 0.050(10) Uiso 1 1 d . . . . .
H9B H 0.619(5) 0.532(2) 1.055(3) 0.056(11) Uiso 1 1 d . . . . .
H9C H 0.815(5) 0.529(2) 1.051(3) 0.051(10) Uiso 1 1 d . . . . .
C10 C 0.7167(3) 0.37356(16) 1.1080(2) 0.0242(4) Uani 1 1 d . . . . .
H10A H 0.639(4) 0.3829(19) 1.153(3) 0.030(7) Uiso 1 1 d . . . . .
H10B H 0.726(4) 0.317(2) 1.093(3) 0.036(8) Uiso 1 1 d . . . . .
H10C H 0.828(3) 0.3956(17) 1.158(2) 0.021(6) Uiso 1 1 d . . . . .
C11 C 0.3721(2) 0.29389(11) 0.89360(16) 0.0155(3) Uani 1 1 d . . . . .
C12 C 0.4758(3) 0.23656(13) 0.8367(2) 0.0257(4) Uani 1 1 d . . . . .
H12A H 0.490(4) 0.256(2) 0.765(3) 0.041(9) Uiso 1 1 d . . . . .
H12B H 0.581(4) 0.226(2) 0.888(3) 0.033(8) Uiso 1 1 d . . . . .
H12C H 0.413(4) 0.1831(19) 0.827(2) 0.025(7) Uiso 1 1 d . . . . .
C13 C 0.1906(3) 0.29838(15) 0.8134(2) 0.0266(4) Uani 1 1 d . . . . .
H13A H 0.130(4) 0.327(2) 0.845(3) 0.030(8) Uiso 1 1 d . . . . .
H13B H 0.188(4) 0.315(2) 0.727(3) 0.039(8) Uiso 1 1 d . . . . .
H13C H 0.140(4) 0.241(2) 0.810(3) 0.053(10) Uiso 1 1 d . . . . .
C14 C 0.3683(4) 0.25769(16) 1.0128(2) 0.0306(5) Uani 1 1 d . . . . .
H14A H 0.322(5) 0.292(3) 1.052(4) 0.066(12) Uiso 1 1 d . . . . .
H14B H 0.308(4) 0.2047(19) 1.004(3) 0.030(8) Uiso 1 1 d . . . . .
H14C H 0.476(5) 0.242(3) 1.050(3) 0.055(11) Uiso 1 1 d . . . . .
O2 O 0.09454(18) 0.64792(8) 0.68388(12) 0.0167(3) Uani 1 1 d . . . . .
C15 C -0.0068(2) 0.56747(11) 0.47633(17) 0.0157(3) Uani 1 1 d . . . . .
C16 C -0.0604(3) 0.48426(15) 0.5224(2) 0.0256(4) Uani 1 1 d . . . . .
H16A H -0.082(3) 0.490(2) 0.599(3) 0.033(7) Uiso 1 1 d . . . . .
H16B H -0.161(4) 0.464(2) 0.467(3) 0.041(8) Uiso 1 1 d . . . . .
H16C H 0.020(3) 0.4423(17) 0.531(2) 0.017(6) Uiso 1 1 d . . . . .
C17 C 0.0340(3) 0.55132(14) 0.35953(19) 0.0214(4) Uani 1 1 d . . . . .
H17A H 0.122(4) 0.5145(18) 0.363(2) 0.029(7) Uiso 1 1 d . . . . .
H17B H -0.056(4) 0.5289(19) 0.306(3) 0.032(8) Uiso 1 1 d . . . . .
H17C H 0.053(3) 0.6036(18) 0.320(2) 0.022(6) Uiso 1 1 d . . . . .
C18 C -0.1525(3) 0.63059(13) 0.4574(2) 0.0212(4) Uani 1 1 d . . . . .
H18A H -0.184(3) 0.6435(18) 0.528(2) 0.023(7) Uiso 1 1 d . . . . .
H18B H -0.128(3) 0.6801(17) 0.433(2) 0.016(6) Uiso 1 1 d . . . . .
H18C H -0.251(4) 0.6092(19) 0.394(2) 0.028(7) Uiso 1 1 d . . . . .
C19 C 0.3000(2) 0.68911(11) 0.55106(16) 0.0133(3) Uani 1 1 d . . . . .
C20 C 0.4076(3) 0.65710(13) 0.4732(2) 0.0200(4) Uani 1 1 d . . . . .
H20A H 0.339(4) 0.6416(19) 0.402(3) 0.030(7) Uiso 1 1 d . . . . .
H20B H 0.483(3) 0.7034(17) 0.465(2) 0.018(6) Uiso 1 1 d . . . . .
H20C H 0.475(4) 0.610(2) 0.509(2) 0.029(7) Uiso 1 1 d . . . . .
C21 C 0.1888(3) 0.76272(12) 0.4910(2) 0.0211(4) Uani 1 1 d . . . . .
H21A H 0.124(3) 0.7489(17) 0.411(2) 0.020(6) Uiso 1 1 d . . . . .
H21B H 0.110(4) 0.7781(19) 0.540(3) 0.031(7) Uiso 1 1 d . . . . .
H21C H 0.265(4) 0.8091(18) 0.488(2) 0.026(7) Uiso 1 1 d . . . . .
C22 C 0.4189(3) 0.71919(15) 0.6677(2) 0.0239(4) Uani 1 1 d . . . . .
H22A H 0.483(4) 0.673(2) 0.704(3) 0.039(9) Uiso 1 1 d . . . . .
H22B H 0.492(4) 0.761(2) 0.653(3) 0.049(10) Uiso 1 1 d . . . . .
H22C H 0.362(3) 0.7410(19) 0.719(2) 0.025(7) Uiso 1 1 d . . . . .
C24 C 0.4083(2) 0.40515(11) 0.49120(16) 0.0137(3) Uani 1 1 d . . . . .
C25 C 0.2729(3) 0.34749(12) 0.46404(18) 0.0171(3) Uani 1 1 d . . . . .
H25 H 0.240(3) 0.3187(17) 0.533(2) 0.019(6) Uiso 1 1 d . . . . .
C26 C 0.1818(3) 0.32972(13) 0.34959(19) 0.0210(4) Uani 1 1 d . . . . .
H26 H 0.089(4) 0.2878(18) 0.333(2) 0.024(7) Uiso 1 1 d . . . . .
C27 C 0.2228(3) 0.36887(14) 0.25553(19) 0.0216(4) Uani 1 1 d . . . . .
H27 H 0.156(4) 0.3545(18) 0.174(3) 0.026(7) Uiso 1 1 d . . . . .
C28 C 0.3581(3) 0.42428(13) 0.27924(17) 0.0189(4) Uani 1 1 d . . . . .
H28 H 0.392(4) 0.447(2) 0.220(3) 0.035(8) Uiso 1 1 d . . . . .
C29 C 0.4484(2) 0.44212(12) 0.39450(17) 0.0154(3) Uani 1 1 d . . . . .
H29 H 0.549(3) 0.481(2) 0.411(2) 0.025(6) Uiso 1 1 d . . . . .

loop_
_atom_site_aniso_label
_atom_site_aniso_U_11
_atom_site_aniso_U_22
_atom_site_aniso_U_33
_atom_site_aniso_U_23
_atom_site_aniso_U_13
_atom_site_aniso_U_12
Cr1 0.01212(12) 0.01058(11) 0.01071(11) 0.00146(10) 0.00422(9) 0.00303(10)
C1 0.0130(7) 0.0120(7) 0.0144(8) 0.0010(6) 0.0053(6) 0.0013(5)
P1 0.0125(2) 0.01058(18) 0.01094(19) 0.00087(15) 0.00261(15) 0.00187(15)
P2 0.0117(2) 0.00952(17) 0.01255(19) 0.00212(14) 0.00431(15) 0.00181(15)
C23 0.0154(8) 0.0188(8) 0.0184(9) 0.0027(7) 0.0072(7) 0.0053(7)
C2 0.0148(8) 0.0124(7) 0.0145(8) 0.0029(6) 0.0065(6) 0.0022(6)
C3 0.0216(9) 0.0155(8) 0.0201(9) 0.0039(7) 0.0106(7) 0.0065(7)
C4 0.0223(10) 0.0176(8) 0.0185(9) 0.0021(7) 0.0115(7) 0.0060(7)
C5 0.0192(9) 0.0173(8) 0.0142(8) 0.0021(6) 0.0073(7) 0.0036(7)
C6 0.0138(8) 0.0114(7) 0.0139(8) 0.0014(6) 0.0038(6) 0.0024(6)
O1 0.0193(6) 0.0146(6) 0.0124(6) 0.0030(4) 0.0058(5) 0.0060(5)
C7 0.0135(8) 0.0159(8) 0.0179(8) -0.0013(6) 0.0014(7) 0.0006(6)
C8 0.0166(10) 0.0384(13) 0.0240(11) -0.0042(9) 0.0065(8) 0.0000(8)
C9 0.0237(11) 0.0200(9) 0.0380(13) -0.0044(9) 0.0014(10) -0.0035(8)
C10 0.0192(10) 0.0321(11) 0.0178(9) 0.0023(8) -0.0008(8) 0.0049(8)
C11 0.0200(9) 0.0123(7) 0.0140(8) 0.0005(6) 0.0047(7) -0.0008(6)
C12 0.0327(12) 0.0140(8) 0.0338(12) -0.0019(8) 0.0148(10) 0.0020(8)
C13 0.0201(10) 0.0246(10) 0.0320(12) -0.0030(9) 0.0020(9) -0.0062(8)
C14 0.0536(17) 0.0197(10) 0.0201(10) 0.0025(8) 0.0128(11) -0.0087(10)
O2 0.0222(7) 0.0154(6) 0.0150(6) 0.0059(5) 0.0096(5) 0.0090(5)
C15 0.0117(8) 0.0126(7) 0.0212(9) 0.0002(6) 0.0022(7) 0.0002(6)
C16 0.0159(9) 0.0144(8) 0.0456(13) 0.0025(10) 0.0073(8) -0.0038(8)
C17 0.0180(9) 0.0229(9) 0.0191(9) -0.0055(7) -0.0015(7) 0.0023(7)
C18 0.0132(9) 0.0170(8) 0.0314(11) 0.0016(8) 0.0031(8) 0.0036(7)
C19 0.0133(8) 0.0115(7) 0.0149(8) 0.0006(6) 0.0037(6) -0.0016(6)
C20 0.0197(9) 0.0177(8) 0.0263(10) -0.0021(7) 0.0126(8) -0.0028(7)
C21 0.0216(10) 0.0134(8) 0.0291(11) 0.0060(7) 0.0088(8) 0.0019(7)
C22 0.0270(11) 0.0207(9) 0.0221(10) -0.0040(8) 0.0034(9) -0.0090(8)
C24 0.0140(8) 0.0120(7) 0.0166(8) 0.0001(6) 0.0067(6) 0.0036(6)
C25 0.0205(9) 0.0138(7) 0.0191(9) -0.0009(6) 0.0089(7) 0.0000(6)
C26 0.0184(9) 0.0182(9) 0.0266(10) -0.0081(7) 0.0066(8) -0.0018(7)
C27 0.0197(10) 0.0265(10) 0.0166(9) -0.0063(7) 0.0017(7) 0.0072(8)
C28 0.0209(9) 0.0225(9) 0.0146(8) 0.0052(7) 0.0067(7) 0.0083(7)
C29 0.0141(8) 0.0147(8) 0.0186(9) 0.0019(6) 0.0065(7) 0.0030(6)

loop_
_atom_type_symbol
_atom_type_description
_atom_type_scat_dispersion_real
_atom_type_scat_dispersion_imag
_atom_type_scat_source
C C 0.0033 0.0016 'International Tables Vol C Tables 4.2.6.8 and 6.1.1.4'
H H 0.0000 0.0000 'International Tables Vol C Tables 4.2.6.8 and 6.1.1.4'
Cr Cr 0.3209 0.6236 'International Tables Vol C Tables 4.2.6.8 and 6.1.1.4'
O O 0.0106 0.0060 'International Tables Vol C Tables 4.2.6.8 and 6.1.1.4'
P P 0.1023 0.0942 'International Tables Vol C Tables 4.2.6.8 and 6.1.1.4'

loop_
_geom_angle_atom_site_label_1
_geom_angle_atom_site_label_2
_geom_angle_atom_site_label_3
_geom_angle
_geom_angle_site_symmetry_1
_geom_angle_site_symmetry_3
_geom_angle_publ_flag
C1 Cr1 C23 175.10(8) . . ?
C1 Cr1 P1 76.31(5) . . ?
C23 Cr1 P1 99.30(5) . . ?
C1 Cr1 P2 76.63(5) . . ?
C23 Cr1 P2 107.79(5) . . ?
P1 Cr1 P2 152.907(19) . . ?
C6 C1 C2 113.79(16) . . ?
C6 C1 Cr1 123.18(13) . . ?
C2 C1 Cr1 122.99(13) . . ?
O1 P1 C7 101.00(8) . . ?
O1 P1 C11 99.96(8) . . ?
C7 P1 C11 113.56(9) . . ?
O1 P1 Cr1 104.51(5) . . ?
C7 P1 Cr1 117.32(6) . . ?
C11 P1 Cr1 116.78(6) . . ?
O2 P2 C19 100.22(8) . . ?
O2 P2 C15 99.53(8) . . ?
C19 P2 C15 113.77(8) . . ?
O2 P2 Cr1 103.50(5) . . ?
C19 P2 Cr1 117.63(6) . . ?
C15 P2 Cr1 117.70(6) . . ?
C24 C23 Cr1 116.28(13) . . ?
C24 C23 H23A 113.1(19) . . ?
Cr1 C23 H23A 106.7(19) . . ?
C24 C23 H23B 109.6(17) . . ?
Cr1 C23 H23B 107.0(17) . . ?
H23A C23 H23B 103(3) . . ?
C3 C2 O2 115.93(15) . . ?
C3 C2 C1 124.86(17) . . ?
O2 C2 C1 119.21(16) . . ?
C2 C3 C4 117.92(17) . . ?
C2 C3 H3 119.5(16) . . ?
C4 C3 H3 122.5(16) . . ?
C3 C4 C5 120.89(17) . . ?
C3 C4 H4 121.1(17) . . ?
C5 C4 H4 118.0(17) . . ?
C4 C5 C6 118.04(17) . . ?
C4 C5 H5 123.5(15) . . ?
C6 C5 H5 118.5(15) . . ?
C5 C6 C1 124.49(16) . . ?
C5 C6 O1 116.20(16) . . ?
C1 C6 O1 119.30(16) . . ?
C6 O1 P1 116.46(11) . . ?
C10 C7 C8 110.09(17) . . ?
C10 C7 C9 108.90(19) . . ?
C8 C7 C9 108.85(19) . . ?
C10 C7 P1 114.91(15) . . ?
C8 C7 P1 109.65(14) . . ?
C9 C7 P1 104.15(14) . . ?
C7 C8 H8A 110.8(19) . . ?
C7 C8 H8B 109.8(18) . . ?
H8A C8 H8B 107(3) . . ?
C7 C8 H8C 112.3(18) . . ?
H8A C8 H8C 112(3) . . ?
H8B C8 H8C 105(3) . . ?
C7 C9 H9A 112(2) . . ?
C7 C9 H9B 110(2) . . ?
H9A C9 H9B 107(3) . . ?
C7 C9 H9C 109(2) . . ?
H9A C9 H9C 105(3) . . ?
H9B C9 H9C 112(3) . . ?
C7 C10 H10A 114.1(18) . . ?
C7 C10 H10B 107.2(19) . . ?
H10A C10 H10B 111(3) . . ?
C7 C10 H10C 109.2(15) . . ?
H10A C10 H10C 105(2) . . ?
H10B C10 H10C 110(2) . . ?
C12 C11 C14 109.90(19) . . ?
C12 C11 C13 108.97(18) . . ?
C14 C11 C13 108.6(2) . . ?
C12 C11 P1 110.76(14) . . ?
C14 C11 P1 114.50(14) . . ?
C13 C11 P1 103.79(14) . . ?
C11 C12 H12A 116(2) . . ?
C11 C12 H12B 110.6(19) . . ?
H12A C12 H12B 109(3) . . ?
C11 C12 H12C 102.8(17) . . ?
H12A C12 H12C 112(3) . . ?
H12B C12 H12C 107(3) . . ?
C11 C13 H13A 110(2) . . ?
C11 C13 H13B 111.2(18) . . ?
H13A C13 H13B 117(3) . . ?
C11 C13 H13C 108(2) . . ?
H13A C13 H13C 103(3) . . ?
H13B C13 H13C 107(3) . . ?
C11 C14 H14A 112(3) . . ?
C11 C14 H14B 111.7(18) . . ?
H14A C14 H14B 108(3) . . ?
C11 C14 H14C 106(2) . . ?
H14A C14 H14C 115(4) . . ?
H14B C14 H14C 103(3) . . ?
C2 O2 P2 117.52(11) . . ?
C17 C15 C18 109.80(17) . . ?
C17 C15 C16 109.46(17) . . ?
C18 C15 C16 108.68(16) . . ?
C17 C15 P2 111.22(14) . . ?
C18 C15 P2 113.54(14) . . ?
C16 C15 P2 103.91(14) . . ?
C15 C16 H16A 113(2) . . ?
C15 C16 H16B 109.3(19) . . ?
H16A C16 H16B 109(3) . . ?
C15 C16 H16C 112.9(16) . . ?
H16A C16 H16C 106(2) . . ?
H16B C16 H16C 107(3) . . ?
C15 C17 H17A 115.7(18) . . ?
C15 C17 H17B 110.7(19) . . ?
H17A C17 H17B 105(3) . . ?
C15 C17 H17C 113.3(16) . . ?
H17A C17 H17C 109(2) . . ?
H17B C17 H17C 102(2) . . ?
C15 C18 H18A 113.7(17) . . ?
C15 C18 H18B 112.7(17) . . ?
H18A C18 H18B 104(2) . . ?
C15 C18 H18C 109.3(17) . . ?
H18A C18 H18C 111(2) . . ?
H18B C18 H18C 106(2) . . ?
C22 C19 C21 109.34(17) . . ?
C22 C19 C20 108.20(17) . . ?
C21 C19 C20 110.26(16) . . ?
C22 C19 P2 104.11(13) . . ?
C21 C19 P2 115.02(13) . . ?
C20 C19 P2 109.56(12) . . ?
C19 C20 H20A 109(2) . . ?
C19 C20 H20B 107.6(15) . . ?
H20A C20 H20B 111(2) . . ?
C19 C20 H20C 111.2(17) . . ?
H20A C20 H20C 109(3) . . ?
H20B C20 H20C 109(2) . . ?
C19 C21 H21A 112.1(16) . . ?
C19 C21 H21B 108.4(18) . . ?
H21A C21 H21B 110(2) . . ?
C19 C21 H21C 106.3(17) . . ?
H21A C21 H21C 109(2) . . ?
H21B C21 H21C 111(2) . . ?
C19 C22 H22A 108(2) . . ?
C19 C22 H22B 109(2) . . ?
H22A C22 H22B 109(3) . . ?
C19 C22 H22C 113.3(16) . . ?
H22A C22 H22C 108(3) . . ?
H22B C22 H22C 109(3) . . ?
C29 C24 C25 115.91(17) . . ?
C29 C24 C23 122.93(17) . . ?
C25 C24 C23 121.15(17) . . ?
C26 C25 C24 122.37(18) . . ?
C26 C25 H25 119.4(15) . . ?
C24 C25 H25 118.3(15) . . ?
C25 C26 C27 120.25(19) . . ?
C25 C26 H26 120.7(16) . . ?
C27 C26 H26 119.1(16) . . ?
C28 C27 C26 118.77(19) . . ?
C28 C27 H27 122.6(16) . . ?
C26 C27 H27 118.6(16) . . ?
C27 C28 C29 120.61(18) . . ?
C27 C28 H28 120(2) . . ?
C29 C28 H28 119(2) . . ?
C28 C29 C24 122.05(18) . . ?
C28 C29 H29 120.3(15) . . ?
C24 C29 H29 117.6(15) . . ?

loop_
_geom_bond_atom_site_label_1
_geom_bond_atom_site_label_2
_geom_bond_distance
_geom_bond_site_symmetry_2
_geom_bond_publ_flag
Cr1 C1 2.1110(18) . ?
Cr1 C23 2.1735(19) . ?
Cr1 P1 2.4557(5) . ?
Cr1 P2 2.4705(5) . ?
C1 C6 1.397(3) . ?
C1 C2 1.398(2) . ?
P1 O1 1.6504(14) . ?
P1 C7 1.8615(19) . ?
P1 C11 1.8662(19) . ?
P2 O2 1.6530(14) . ?
P2 C19 1.8526(18) . ?
P2 C15 1.859(2) . ?
C23 C24 1.464(3) . ?
C23 H23A 0.95(3) . ?
C23 H23B 0.97(3) . ?
C2 C3 1.388(3) . ?
C2 O2 1.398(2) . ?
C3 C4 1.389(3) . ?
C3 H3 0.99(3) . ?
C4 C5 1.390(3) . ?
C4 H4 0.97(3) . ?
C5 C6 1.394(3) . ?
C5 H5 0.96(2) . ?
C6 O1 1.400(2) . ?
C7 C10 1.530(3) . ?
C7 C8 1.538(3) . ?
C7 C9 1.538(3) . ?
C8 H8A 0.98(3) . ?
C8 H8B 0.96(3) . ?
C8 H8C 0.99(3) . ?
C9 H9A 0.89(4) . ?
C9 H9B 0.92(4) . ?
C9 H9C 1.04(4) . ?
C10 H10A 0.96(3) . ?
C10 H10B 0.93(3) . ?
C10 H10C 1.01(3) . ?
C11 C12 1.527(3) . ?
C11 C14 1.530(3) . ?
C11 C13 1.535(3) . ?
C12 H12A 0.94(3) . ?
C12 H12B 0.93(3) . ?
C12 H12C 0.98(3) . ?
C13 H13A 0.84(3) . ?
C13 H13B 1.05(3) . ?
C13 H13C 0.99(4) . ?
C14 H14A 0.86(4) . ?
C14 H14B 0.97(3) . ?
C14 H14C 0.91(4) . ?
C15 C17 1.531(3) . ?
C15 C18 1.532(3) . ?
C15 C16 1.539(3) . ?
C16 H16A 0.98(3) . ?
C16 H16B 0.96(3) . ?
C16 H16C 0.93(3) . ?
C17 H17A 0.92(3) . ?
C17 H17B 0.91(3) . ?
C17 H17C 0.99(3) . ?
C18 H18A 0.96(3) . ?
C18 H18B 0.88(3) . ?
C18 H18C 1.00(3) . ?
C19 C22 1.529(3) . ?
C19 C21 1.532(3) . ?
C19 C20 1.533(3) . ?
C20 H20A 0.90(3) . ?
C20 H20B 0.98(3) . ?
C20 H20C 0.96(3) . ?
C21 H21A 0.97(3) . ?
C21 H21B 1.01(3) . ?
C21 H21C 0.98(3) . ?
C22 H22A 0.94(3) . ?
C22 H22B 0.94(4) . ?
C22 H22C 0.93(3) . ?
C24 C29 1.404(3) . ?
C24 C25 1.410(3) . ?
C25 C26 1.381(3) . ?
C25 H25 1.04(3) . ?
C26 C27 1.395(3) . ?
C26 H26 0.99(3) . ?
C27 C28 1.386(3) . ?
C27 H27 0.99(3) . ?
C28 C29 1.388(3) . ?
C28 H28 0.90(3) . ?
C29 H29 1.00(3) . ?

loop_
_geom_hbond_atom_site_label_D
_geom_hbond_atom_site_label_H
_geom_hbond_atom_site_label_A
_geom_hbond_distance_DH
_geom_hbond_distance_HA
_geom_hbond_distance_DA
_geom_hbond_angle_DHA
_geom_hbond_site_symmetry_A
_geom_hbond_publ_flag
C14 H14A O1 0.86(4) 2.59(4) 3.010(3) 111(3) . yes

loop_
_geom_torsion_atom_site_label_1
_geom_torsion_atom_site_label_2
_geom_torsion_atom_site_label_3
_geom_torsion_atom_site_label_4
_geom_torsion
_geom_torsion_site_symmetry_1
_geom_torsion_site_symmetry_2
_geom_torsion_site_symmetry_3
_geom_torsion_site_symmetry_4
_geom_torsion_publ_flag
C1 C2 O2 P2 -0.3(2) . . . . ?
C1 C6 O1 P1 5.7(2) . . . . ?
Cr1 C23 C24 C25 -64.5(2) . . . . ?
Cr1 C23 C24 C29 114.97(17) . . . . ?
